data_4117637
loop_
_publ_author_name
'Wen-Bo Liu'
'Chao Zheng'
'Chun-Xiang Zhuo'
'Li-Xin Dai'
'Shu-Li You'

_publ_section_title
;
 Iridium-Catalyzed Allylic Alkylation Reaction with N-Aryl Phosphoramidite
 Ligands: Scope and Mechanistic Studies
;
_journal_name_full 'Journal of the American Chemical Society'
_journal_page_first 4812
_journal_page_last 4821
_journal_paper_doi 10.1021/ja210923k
_journal_volume 134
_journal_year 2012
_chemical_formula_sum 'C49.75 H52.5 Cl3.5 F6 Ir N O2 P Sb'
_chemical_formula_weight 1279.42
_chemical_name_systematic
; 
 ? 
;
_space_group_IT_number 14
_symmetry_cell_setting monoclinic
_symmetry_space_group_name_Hall '-P 2ybc'
_symmetry_space_group_name_H-M 'P 1 21/c 1'
_atom_sites_solution_hydrogens geom
_atom_sites_solution_primary direct
_atom_sites_solution_secondary difmap
_audit_creation_method SHELXL-97
_cell_angle_alpha 90.00
_cell_angle_beta 97.717(3)
_cell_angle_gamma 90.00
_cell_formula_units_Z 4
_cell_length_a 11.250(2)
_cell_length_b 20.725(4)
_cell_length_c 21.178(4)
_cell_measurement_reflns_used 7565
_cell_measurement_temperature 133(2)
_cell_measurement_theta_max 26.91
_cell_measurement_theta_min 2.39
_cell_volume 4893.1(16)
_computing_cell_refinement 'Bruker SAINT'
_computing_data_collection 'Bruker APEX2'
_computing_data_reduction 'Bruker SAINT'
_computing_molecular_graphics 'Bruker SHELXTL'
_computing_publication_material 'Bruker SHELXTL'
_computing_structure_refinement 'SHELXL-97 (Sheldrick, 2008)'
_computing_structure_solution 'SHELXS-97 (Sheldrick, 2008)'
_diffrn_ambient_temperature 133(2)
_diffrn_measured_fraction_theta_full 0.997
_diffrn_measured_fraction_theta_max 0.997
_diffrn_measurement_device_type 'Bruker APEX-II CCD'
_diffrn_measurement_method '\f and \w scans'
_diffrn_radiation_monochromator graphite
_diffrn_radiation_source 'fine-focus sealed tube'
_diffrn_radiation_type MoK\a
_diffrn_radiation_wavelength 0.71073
_diffrn_reflns_av_R_equivalents 0.0571
_diffrn_reflns_av_sigmaI/netI 0.0655
_diffrn_reflns_limit_h_max 14
_diffrn_reflns_limit_h_min -14
_diffrn_reflns_limit_k_max 27
_diffrn_reflns_limit_k_min -27
_diffrn_reflns_limit_l_max 27
_diffrn_reflns_limit_l_min -20
_diffrn_reflns_number 38229
_diffrn_reflns_theta_full 28.00
_diffrn_reflns_theta_max 28.00
_diffrn_reflns_theta_min 1.38
_exptl_absorpt_coefficient_mu 3.556
_exptl_absorpt_correction_T_max 0.6749
_exptl_absorpt_correction_T_min 0.5365
_exptl_absorpt_correction_type multi-scan
_exptl_absorpt_process_details sadabs
_exptl_crystal_colour colourless
_exptl_crystal_density_diffrn 1.737
_exptl_crystal_description block
_exptl_crystal_F_000 2522
_exptl_crystal_size_max 0.20
_exptl_crystal_size_mid 0.15
_exptl_crystal_size_min 0.12
_refine_diff_density_max 2.249
_refine_diff_density_min -1.238
_refine_diff_density_rms 0.211
_refine_ls_extinction_method none
_refine_ls_goodness_of_fit_ref 1.058
_refine_ls_hydrogen_treatment constr
_refine_ls_matrix_type full
_refine_ls_number_parameters 622
_refine_ls_number_reflns 11785
_refine_ls_number_restraints 40
_refine_ls_restrained_S_all 1.064
_refine_ls_R_factor_all 0.0865
_refine_ls_R_factor_gt 0.0556
_refine_ls_shift/su_max 0.001
_refine_ls_shift/su_mean 0.000
_refine_ls_structure_factor_coef Fsqd
_refine_ls_weighting_details 'calc w=1/[\s^2^(Fo^2^)+(0.1000P)^2^+0.0000P] where P=(Fo^2^+2Fc^2^)/3'
_refine_ls_weighting_scheme calc
_refine_ls_wR_factor_gt 0.1454
_refine_ls_wR_factor_ref 0.1651
_reflns_number_gt 8672
_reflns_number_total 11785
_reflns_threshold_expression >2sigma(I)
_cod_data_source_file ja210923k_K2c.cif
_cod_data_source_block mo_dm11357_0m
_cod_original_cell_volume 4892.9(16)
_cod_original_formula_sum 'C49.75 H52.50 Cl3.50 F6 Ir N O2 P Sb'
_cod_database_code 4117637

loop_
_symmetry_equiv_pos_as_xyz
'x, y, z'
'-x, y+1/2, -z+1/2'
'-x, -y, -z'
'x, -y-1/2, z-1/2'

loop_
_atom_site_label
_atom_site_type_symbol
_atom_site_fract_x
_atom_site_fract_y
_atom_site_fract_z
_atom_site_U_iso_or_equiv
_atom_site_adp_type
_atom_site_occupancy
_atom_site_symmetry_multiplicity
_atom_site_calc_flag
_atom_site_refinement_flags
_atom_site_disorder_assembly
_atom_site_disorder_group
Ir1 Ir -0.70448(2) -0.899285(12) -0.648101(13) 0.02346(10) Uani 1 1 d . . .
N1 N -0.6999(7) -0.9102(3) -0.7954(3) 0.0412(17) Uani 1 1 d . . .
O1 O -0.4941(5) -0.9378(3) -0.7459(3) 0.0372(13) Uani 1 1 d . . .
O2 O -0.6483(4) -1.0220(2) -0.7353(3) 0.0314(12) Uani 1 1 d . . .
P1 P -0.63068(18) -0.94520(9) -0.73197(10) 0.0312(4) Uani 1 1 d . . .
C1 C -0.7479(7) -0.8145(3) -0.5877(4) 0.0346(18) Uani 1 1 d . . .
H1A H -0.8336 -0.8023 -0.5903 0.042 Uiso 1 1 calc R . .
H1B H -0.7038 -0.8119 -0.5440 0.042 Uiso 1 1 calc R . .
C2 C -0.6866(7) -0.7931(4) -0.6376(4) 0.038(2) Uani 1 1 d . . .
H2A H -0.7297 -0.7647 -0.6714 0.046 Uiso 1 1 calc R . .
C3 C -0.5719(8) -0.8166(4) -0.6454(4) 0.0384(19) Uani 1 1 d . . .
H3A H -0.5164 -0.8158 -0.6043 0.046 Uiso 1 1 calc R . .
C4 C -0.8064(6) -0.9907(3) -0.6421(4) 0.0277(15) Uani 1 1 d . . .
H4A H -0.8616 -1.0013 -0.6818 0.033 Uiso 1 1 calc R . .
C5 C -0.8528(6) -0.9445(3) -0.6032(4) 0.0277(15) Uani 1 1 d . . .
H5A H -0.9344 -0.9284 -0.6208 0.033 Uiso 1 1 calc R . .
C6 C -0.8291(7) -0.9432(4) -0.5323(4) 0.0353(18) Uani 1 1 d . . .
H6A H -0.8768 -0.9778 -0.5156 0.042 Uiso 1 1 calc R . .
H6B H -0.8580 -0.9015 -0.5173 0.042 Uiso 1 1 calc R . .
C7 C -0.6991(7) -0.9517(4) -0.5044(4) 0.0341(17) Uani 1 1 d . . .
H7A H -0.6837 -0.9981 -0.4960 0.041 Uiso 1 1 calc R . .
H7B H -0.6851 -0.9288 -0.4631 0.041 Uiso 1 1 calc R . .
C8 C -0.6092(7) -0.9268(4) -0.5469(4) 0.0324(17) Uani 1 1 d . . .
H8A H -0.5519 -0.8936 -0.5266 0.039 Uiso 1 1 calc R . .
C9 C -0.5629(6) -0.9667(4) -0.5884(4) 0.0322(17) Uani 1 1 d . . .
H9A H -0.4777 -0.9571 -0.5939 0.039 Uiso 1 1 calc R . .
C10 C -0.5972(7) -1.0369(4) -0.5976(4) 0.0354(18) Uani 1 1 d . . .
H10A H -0.5670 -1.0609 -0.5583 0.042 Uiso 1 1 calc R . .
H10B H -0.5573 -1.0548 -0.6327 0.042 Uiso 1 1 calc R . .
C11 C -0.7343(7) -1.0479(4) -0.6132(4) 0.0350(18) Uani 1 1 d . . .
H11A H -0.7481 -1.0847 -0.6431 0.042 Uiso 1 1 calc R . .
H11B H -0.7657 -1.0604 -0.5734 0.042 Uiso 1 1 calc R . .
C12 C -0.8085(8) -0.8795(4) -0.7867(4) 0.0379(19) Uani 1 1 d . . .
C13 C -0.8319(7) -0.8693(4) -0.7237(4) 0.0346(18) Uani 1 1 d . . .
C14 C -0.9395(7) -0.8408(4) -0.7154(4) 0.043(2) Uani 1 1 d . . .
H14A H -0.9584 -0.8346 -0.6735 0.052 Uiso 1 1 calc R . .
C15 C -1.0211(9) -0.8208(4) -0.7668(6) 0.062(3) Uani 1 1 d . . .
H15A H -1.0946 -0.8011 -0.7601 0.074 Uiso 1 1 calc R . .
C16 C -0.9934(11) -0.8300(5) -0.8282(6) 0.068(4) Uani 1 1 d . . .
H16A H -1.0487 -0.8160 -0.8634 0.082 Uiso 1 1 calc R . .
C17 C -0.8898(10) -0.8583(5) -0.8391(5) 0.059(3) Uani 1 1 d . . .
C18 C -0.8590(12) -0.8697(7) -0.9069(5) 0.086(4) Uani 1 1 d . . .
H18A H -0.8280 -0.8291 -0.9231 0.104 Uiso 1 1 calc R . .
H18B H -0.9332 -0.8813 -0.9353 0.104 Uiso 1 1 calc R . .
C19 C -0.7566(12) -0.9284(6) -0.9100(5) 0.073(4) Uani 1 1 d . . .
H19A H -0.7923 -0.9709 -0.9023 0.088 Uiso 1 1 calc R . .
H19B H -0.7297 -0.9292 -0.9526 0.088 Uiso 1 1 calc R . .
C20 C -0.6538(11) -0.9153(7) -0.8606(5) 0.076(4) Uani 1 1 d . . .
H20A H -0.5972 -0.9526 -0.8591 0.091 Uiso 1 1 calc R . .
C21 C -0.5862(13) -0.8556(7) -0.8691(6) 0.086(4) Uani 1 1 d . . .
H21A H -0.5565 -0.8567 -0.9106 0.129 Uiso 1 1 calc R . .
H21B H -0.5182 -0.8523 -0.8351 0.129 Uiso 1 1 calc R . .
H21C H -0.6389 -0.8182 -0.8674 0.129 Uiso 1 1 calc R . .
C22 C -0.4008(7) -0.9800(4) -0.7187(4) 0.040(2) Uani 1 1 d . . .
C23 C -0.3090(8) -0.9523(5) -0.6742(4) 0.048(2) Uani 1 1 d . . .
H23A H -0.3108 -0.9078 -0.6635 0.058 Uiso 1 1 calc R . .
C24 C -0.2194(7) -0.9908(6) -0.6477(4) 0.051(3) Uani 1 1 d . . .
H24A H -0.1565 -0.9723 -0.6189 0.062 Uiso 1 1 calc R . .
C25 C -0.2149(7) -1.0574(5) -0.6609(4) 0.047(2) Uani 1 1 d . . .
C26 C -0.1251(8) -1.0984(6) -0.6306(4) 0.057(3) Uani 1 1 d . . .
H26A H -0.0627 -1.0805 -0.6012 0.069 Uiso 1 1 calc R . .
C27 C -0.1247(9) -1.1626(7) -0.6421(5) 0.065(3) Uani 1 1 d . . .
H27A H -0.0629 -1.1893 -0.6212 0.079 Uiso 1 1 calc R . .
C28 C -0.2179(8) -1.1894(6) -0.6856(5) 0.056(3) Uani 1 1 d . . .
H28A H -0.2198 -1.2346 -0.6932 0.067 Uiso 1 1 calc R . .
C29 C -0.3051(7) -1.1509(5) -0.7169(4) 0.042(2) Uani 1 1 d . . .
H29A H -0.3661 -1.1700 -0.7463 0.050 Uiso 1 1 calc R . .
C30 C -0.3078(7) -1.0832(5) -0.7068(4) 0.0380(19) Uani 1 1 d . . .
C31 C -0.4000(6) -1.0427(4) -0.7380(4) 0.0338(18) Uani 1 1 d . . .
C32 C -0.4927(7) -1.0670(4) -0.7891(3) 0.0294(16) Uani 1 1 d . . .
C33 C -0.4627(7) -1.1012(3) -0.8434(4) 0.0291(15) Uani 1 1 d . . .
C34 C -0.3423(7) -1.1054(4) -0.8578(4) 0.0335(17) Uani 1 1 d . . .
H34A H -0.2789 -1.0853 -0.8306 0.040 Uiso 1 1 calc R . .
C35 C -0.3182(7) -1.1386(4) -0.9116(4) 0.0346(17) Uani 1 1 d . . .
H35A H -0.2382 -1.1404 -0.9213 0.042 Uiso 1 1 calc R . .
C36 C -0.4084(7) -1.1693(3) -0.9512(4) 0.0326(17) Uani 1 1 d . . .
H36A H -0.3896 -1.1937 -0.9865 0.039 Uiso 1 1 calc R . .
C37 C -0.5230(7) -1.1646(4) -0.9399(4) 0.0327(17) Uani 1 1 d . . .
H37A H -0.5843 -1.1847 -0.9684 0.039 Uiso 1 1 calc R . .
C38 C -0.5546(6) -1.1308(3) -0.8871(3) 0.0238(14) Uani 1 1 d . . .
C39 C -0.6748(6) -1.1241(3) -0.8764(4) 0.0283(15) Uani 1 1 d . . .
H39A H -0.7363 -1.1454 -0.9038 0.034 Uiso 1 1 calc R . .
C40 C -0.7045(6) -1.0873(3) -0.8271(4) 0.0283(16) Uani 1 1 d . . .
H40A H -0.7859 -1.0812 -0.8211 0.034 Uiso 1 1 calc R . .
C41 C -0.6110(6) -1.0588(3) -0.7854(3) 0.0258(15) Uani 1 1 d . . .
C42 C -0.5121(9) -0.7941(4) -0.6988(5) 0.050(2) Uani 1 1 d . . .
H42A H -0.4587 -0.7580 -0.6846 0.075 Uiso 1 1 calc R . .
H42B H -0.5725 -0.7797 -0.7336 0.075 Uiso 1 1 calc R . .
H42C H -0.4651 -0.8294 -0.7137 0.075 Uiso 1 1 calc R . .
C43 C -0.0271(9) -0.0281(6) -0.8496(7) 0.067(3) Uani 1 1 d U . .
H43A H -0.0389 0.0172 -0.8483 0.081 Uiso 1 1 calc R . .
C44 C -0.0101(8) -0.0602(6) -0.9068(6) 0.065(3) Uani 1 1 d . . .
H44A H -0.0120 -0.0370 -0.9456 0.078 Uiso 1 1 calc R . .
C45 C 0.0089(8) -0.1242(6) -0.9049(6) 0.062(3) Uani 1 1 d . . .
H45A H 0.0223 -0.1443 -0.9437 0.075 Uiso 1 1 calc R . .
C46 C 0.0107(10) -0.1608(7) -0.8562(7) 0.072(3) Uani 1 1 d . . .
H46A H 0.0237 -0.2059 -0.8596 0.086 Uiso 1 1 calc R . .
C47 C -0.0057(9) -0.1347(7) -0.8009(8) 0.078(4) Uani 1 1 d . . .
H47A H -0.0041 -0.1622 -0.7649 0.093 Uiso 1 1 calc R . .
C48 C -0.0255(7) -0.0684(8) -0.7928(6) 0.073(4) Uani 1 1 d . . .
H48A H -0.0372 -0.0507 -0.7527 0.088 Uiso 1 1 calc R . .
Sb1 Sb -0.15665(5) -0.81510(2) -0.52640(3) 0.03457(14) Uani 1 1 d . . .
F1 F -0.3127(4) -0.8473(3) -0.5302(3) 0.0659(17) Uani 1 1 d . . .
F2 F -0.1743(8) -0.8113(5) -0.6139(3) 0.109(3) Uani 1 1 d . . .
F3 F -0.1023(6) -0.9008(3) -0.5268(4) 0.083(2) Uani 1 1 d . . .
F4 F 0.0024(5) -0.7860(3) -0.5233(3) 0.0695(17) Uani 1 1 d . . .
F5 F -0.1377(5) -0.8206(3) -0.4379(3) 0.0560(15) Uani 1 1 d . . .
F6 F -0.2074(6) -0.7310(3) -0.5195(4) 0.084(2) Uani 1 1 d . . .
C1S C -0.3821(14) -0.7222(6) -0.8900(7) 0.089(5) Uani 1 1 d . . .
Cl1 Cl -0.5309(4) -0.69954(15) -0.91552(19) 0.0901(11) Uani 1 1 d . . .
Cl2 Cl -0.3441(4) -0.70901(18) -0.80554(19) 0.0947(11) Uani 1 1 d . . .
C2S C -0.318(2) -0.5356(13) -0.4270(16) 0.051(7) Uani 0.25 1 d PDU A 1
Cl3 Cl -0.2420(15) -0.6014(6) -0.4421(9) 0.093(4) Uani 0.25 1 d PDU A 1
Cl4 Cl -0.4547(6) -0.5161(3) -0.4733(3) 0.0271(15) Uani 0.25 1 d PD . 1
C3S C -0.228(4) -0.6332(12) -0.4085(15) 0.159(10) Uani 0.50 1 d PDU B 2
Cl5 Cl -0.2975(8) -0.5815(4) -0.3600(5) 0.121(4) Uani 0.50 1 d PD B 2
Cl6 Cl -0.2060(9) -0.5772(5) -0.4679(4) 0.104(3) Uani 0.50 1 d PDU B 2

loop_
_atom_site_aniso_label
_atom_site_aniso_U_11
_atom_site_aniso_U_22
_atom_site_aniso_U_33
_atom_site_aniso_U_23
_atom_site_aniso_U_13
_atom_site_aniso_U_12
Ir1 0.02485(15) 0.02367(14) 0.02184(15) 0.00039(11) 0.00308(10) -0.00352(10)
N1 0.052(4) 0.051(4) 0.021(4) -0.002(3) 0.007(3) -0.026(3)
O1 0.038(3) 0.041(3) 0.037(3) -0.012(2) 0.021(3) -0.023(2)
O2 0.033(3) 0.036(3) 0.028(3) -0.008(2) 0.013(2) -0.017(2)
P1 0.0362(10) 0.0335(9) 0.0255(11) -0.0064(8) 0.0100(8) -0.0171(8)
C1 0.042(4) 0.026(3) 0.036(5) -0.007(3) 0.006(4) 0.001(3)
C2 0.048(5) 0.023(3) 0.042(5) -0.008(3) 0.001(4) -0.008(3)
C3 0.049(5) 0.029(4) 0.037(5) 0.000(3) 0.006(4) -0.018(3)
C4 0.027(3) 0.026(3) 0.031(4) 0.009(3) 0.010(3) -0.010(3)
C5 0.019(3) 0.030(3) 0.034(4) 0.001(3) 0.003(3) 0.000(3)
C6 0.039(4) 0.036(4) 0.034(5) 0.006(3) 0.016(4) 0.003(3)
C7 0.039(4) 0.041(4) 0.023(4) 0.005(3) 0.011(3) 0.005(3)
C8 0.030(4) 0.042(4) 0.024(4) 0.006(3) -0.002(3) 0.000(3)
C9 0.023(3) 0.048(4) 0.026(4) 0.007(3) 0.007(3) 0.007(3)
C10 0.042(4) 0.033(4) 0.030(4) 0.001(3) 0.004(4) 0.015(3)
C11 0.037(4) 0.029(4) 0.042(5) 0.005(3) 0.017(4) 0.002(3)
C12 0.049(5) 0.038(4) 0.024(4) 0.008(3) -0.004(4) -0.021(4)
C13 0.037(4) 0.033(4) 0.030(4) 0.013(3) -0.007(3) -0.004(3)
C14 0.041(5) 0.046(5) 0.038(5) 0.015(4) -0.009(4) -0.006(4)
C15 0.054(6) 0.045(5) 0.076(8) 0.013(5) -0.030(6) -0.003(4)
C16 0.073(8) 0.060(6) 0.058(8) 0.024(5) -0.039(6) -0.028(5)
C17 0.067(7) 0.066(6) 0.036(6) 0.012(5) -0.025(5) -0.036(5)
C18 0.092(9) 0.114(10) 0.042(7) 0.030(7) -0.032(6) -0.029(8)
C19 0.112(10) 0.070(7) 0.032(6) -0.004(5) -0.010(6) -0.040(7)
C20 0.071(7) 0.131(10) 0.025(5) 0.003(6) 0.010(5) -0.060(7)
C21 0.111(11) 0.095(10) 0.053(8) 0.005(7) 0.016(7) -0.035(8)
C22 0.033(4) 0.057(5) 0.033(5) -0.019(4) 0.018(4) -0.020(4)
C23 0.040(5) 0.066(6) 0.042(5) -0.031(5) 0.018(4) -0.028(4)
C24 0.021(4) 0.097(8) 0.037(5) -0.026(5) 0.007(4) -0.017(4)
C25 0.026(4) 0.089(7) 0.027(5) -0.021(4) 0.004(4) -0.010(4)
C26 0.024(4) 0.124(10) 0.024(5) -0.012(5) 0.001(3) 0.002(5)
C27 0.046(6) 0.123(10) 0.025(5) -0.010(6) -0.006(4) 0.017(6)
C28 0.043(5) 0.091(8) 0.033(5) 0.007(5) -0.005(4) 0.012(5)
C29 0.029(4) 0.068(6) 0.028(5) 0.000(4) 0.003(3) -0.005(4)
C30 0.020(3) 0.075(6) 0.019(4) -0.008(4) 0.003(3) -0.010(4)
C31 0.024(3) 0.059(5) 0.020(4) -0.013(3) 0.007(3) -0.020(3)
C32 0.036(4) 0.035(4) 0.016(4) -0.004(3) 0.000(3) -0.015(3)
C33 0.030(4) 0.034(4) 0.024(4) 0.003(3) 0.007(3) -0.007(3)
C34 0.028(4) 0.050(5) 0.022(4) 0.001(3) 0.003(3) -0.005(3)
C35 0.035(4) 0.043(4) 0.029(4) 0.004(3) 0.015(3) 0.001(3)
C36 0.047(5) 0.028(3) 0.022(4) 0.001(3) 0.003(3) 0.001(3)
C37 0.040(4) 0.032(4) 0.024(4) 0.001(3) -0.005(3) 0.004(3)
C38 0.029(3) 0.020(3) 0.022(4) 0.002(3) -0.001(3) -0.002(3)
C39 0.025(3) 0.028(3) 0.030(4) -0.003(3) -0.002(3) -0.002(3)
C40 0.023(3) 0.029(3) 0.033(4) 0.000(3) 0.005(3) -0.007(3)
C41 0.031(4) 0.024(3) 0.022(4) -0.004(3) 0.005(3) -0.008(3)
C42 0.067(6) 0.042(5) 0.043(6) -0.010(4) 0.015(5) -0.026(4)
C43 0.045(4) 0.069(5) 0.086(5) -0.001(4) 0.006(4) -0.003(4)
C44 0.031(5) 0.103(9) 0.059(7) 0.022(6) 0.000(5) -0.002(5)
C45 0.031(5) 0.075(7) 0.080(9) -0.014(6) 0.004(5) -0.009(5)
C46 0.047(6) 0.107(10) 0.065(9) 0.014(8) 0.020(6) -0.010(6)
C47 0.035(5) 0.098(10) 0.099(11) 0.038(8) 0.005(6) -0.021(6)
C48 0.015(4) 0.149(12) 0.059(8) -0.034(8) 0.014(4) -0.015(5)
Sb1 0.0327(3) 0.0371(3) 0.0340(3) 0.0010(2) 0.0046(2) 0.0021(2)
F1 0.029(3) 0.109(5) 0.057(4) -0.003(3) -0.005(3) -0.012(3)
F2 0.134(7) 0.152(8) 0.043(4) 0.002(5) 0.022(5) -0.052(6)
F3 0.068(4) 0.050(3) 0.131(7) -0.024(4) 0.012(4) 0.010(3)
F4 0.052(3) 0.074(4) 0.086(5) -0.003(3) 0.025(3) -0.020(3)
F5 0.044(3) 0.080(4) 0.040(3) 0.013(3) -0.007(2) -0.015(3)
F6 0.086(5) 0.048(3) 0.113(6) 0.020(4) -0.003(4) 0.030(3)
C1S 0.113(11) 0.078(8) 0.091(10) -0.025(7) 0.071(9) -0.045(8)
Cl1 0.123(3) 0.0563(16) 0.094(3) -0.0103(16) 0.025(2) -0.0227(17)
Cl2 0.122(3) 0.084(2) 0.086(3) 0.0129(19) 0.044(2) -0.013(2)
C2S 0.049(8) 0.050(8) 0.055(9) 0.003(5) 0.004(5) -0.004(5)
Cl3 0.100(8) 0.048(6) 0.114(9) 0.010(6) -0.047(7) -0.010(6)
Cl4 0.029(3) 0.022(3) 0.028(4) -0.015(3) -0.004(3) 0.010(2)
C3S 0.158(11) 0.158(11) 0.159(11) 0.003(5) 0.015(5) -0.006(5)
Cl5 0.105(6) 0.087(5) 0.187(11) -0.015(5) 0.079(7) -0.009(4)
Cl6 0.145(7) 0.109(6) 0.052(4) -0.008(4) -0.009(4) -0.059(5)

loop_
_atom_type_symbol
_atom_type_description
_atom_type_scat_dispersion_real
_atom_type_scat_dispersion_imag
_atom_type_scat_source
C C 0.0033 0.0016 'International Tables Vol C Tables 4.2.6.8 and 6.1.1.4'
H H 0.0000 0.0000 'International Tables Vol C Tables 4.2.6.8 and 6.1.1.4'
N N 0.0061 0.0033 'International Tables Vol C Tables 4.2.6.8 and 6.1.1.4'
O O 0.0106 0.0060 'International Tables Vol C Tables 4.2.6.8 and 6.1.1.4'
F F 0.0171 0.0103 'International Tables Vol C Tables 4.2.6.8 and 6.1.1.4'
P P 0.1023 0.0942 'International Tables Vol C Tables 4.2.6.8 and 6.1.1.4'
Sb Sb -0.5866 1.5461 'International Tables Vol C Tables 4.2.6.8 and 6.1.1.4'
Ir Ir -1.4442 7.9887 'International Tables Vol C Tables 4.2.6.8 and 6.1.1.4'
Cl Cl 0.1484 0.1585 'International Tables Vol C Tables 4.2.6.8 and 6.1.1.4'

loop_
_geom_angle_atom_site_label_1
_geom_angle_atom_site_label_2
_geom_angle_atom_site_label_3
_geom_angle
_geom_angle_site_symmetry_1
C13 Ir1 C2 80.0(3) .
C13 Ir1 C4 89.5(3) .
C2 Ir1 C4 151.5(3) .
C13 Ir1 C5 88.6(3) .
C2 Ir1 C5 115.8(3) .
C4 Ir1 C5 36.8(3) .
C13 Ir1 C1 91.4(3) .
C2 Ir1 C1 36.6(3) .
C4 Ir1 C1 118.4(3) .
C5 Ir1 C1 81.6(3) .
C13 Ir1 C3 100.1(3) .
C2 Ir1 C3 36.6(3) .
C4 Ir1 C3 169.6(3) .
C5 Ir1 C3 146.3(3) .
C1 Ir1 C3 65.8(3) .
C13 Ir1 P1 79.1(3) .
C2 Ir1 P1 117.2(2) .
C4 Ir1 P1 86.2(2) .
C5 Ir1 P1 122.04(19) .
C1 Ir1 P1 153.8(2) .
C3 Ir1 P1 91.6(2) .
C13 Ir1 C8 163.1(3) .
C2 Ir1 C8 97.2(3) .
C4 Ir1 C8 85.2(3) .
C5 Ir1 C8 77.5(3) .
C1 Ir1 C8 77.2(3) .
C3 Ir1 C8 86.7(3) .
P1 Ir1 C8 116.4(2) .
C13 Ir1 C9 158.5(3) .
C2 Ir1 C9 119.3(3) .
C4 Ir1 C9 77.3(3) .
C5 Ir1 C9 90.7(3) .
C1 Ir1 C9 109.8(3) .
C3 Ir1 C9 92.3(3) .
P1 Ir1 C9 83.0(2) .
C8 Ir1 C9 33.7(3) .
C12 N1 C20 123.3(8) .
C12 N1 P1 114.8(6) .
C20 N1 P1 121.8(8) .
C22 O1 P1 122.4(5) .
C41 O2 P1 121.3(4) .
O2 P1 O1 101.6(3) .
O2 P1 N1 111.2(3) .
O1 P1 N1 99.7(4) .
O2 P1 Ir1 113.2(2) .
O1 P1 Ir1 124.2(2) .
N1 P1 Ir1 105.9(3) .
C2 C1 Ir1 69.9(4) .
C2 C1 H1A 116.7 .
Ir1 C1 H1A 116.7 .
C2 C1 H1B 116.7 .
Ir1 C1 H1B 116.7 .
H1A C1 H1B 113.7 .
C1 C2 C3 121.8(8) .
C1 C2 Ir1 73.5(4) .
C3 C2 Ir1 73.6(4) .
C1 C2 H2A 118.9 .
C3 C2 H2A 118.9 .
Ir1 C2 H2A 118.9 .
C2 C3 C42 120.1(8) .
C2 C3 Ir1 69.8(4) .
C42 C3 Ir1 126.1(6) .
C2 C3 H3A 111.5 .
C42 C3 H3A 111.5 .
Ir1 C3 H3A 111.5 .
C5 C4 C11 121.0(7) .
C5 C4 Ir1 71.9(4) .
C11 C4 Ir1 115.9(5) .
C5 C4 H4A 113.9 .
C11 C4 H4A 113.9 .
Ir1 C4 H4A 113.9 .
C4 C5 C6 124.8(6) .
C4 C5 Ir1 71.3(4) .
C6 C5 Ir1 112.3(5) .
C4 C5 H5A 113.7 .
C6 C5 H5A 113.7 .
Ir1 C5 H5A 113.7 .
C5 C6 C7 115.1(6) .
C5 C6 H6A 108.5 .
C7 C6 H6A 108.5 .
C5 C6 H6B 108.5 .
C7 C6 H6B 108.5 .
H6A C6 H6B 107.5 .
C6 C7 C8 114.3(6) .
C6 C7 H7A 108.7 .
C8 C7 H7A 108.7 .
C6 C7 H7B 108.7 .
C8 C7 H7B 108.7 .
H7A C7 H7B 107.6 .
C9 C8 C7 121.0(7) .
C9 C8 Ir1 74.0(4) .
C7 C8 Ir1 111.3(5) .
C9 C8 H8A 114.6 .
C7 C8 H8A 114.6 .
Ir1 C8 H8A 114.6 .
C8 C9 C10 123.7(7) .
C8 C9 Ir1 72.3(4) .
C10 C9 Ir1 111.1(5) .
C8 C9 H9A 114.1 .
C10 C9 H9A 114.1 .
Ir1 C9 H9A 114.1 .
C9 C10 C11 113.5(6) .
C9 C10 H10A 108.9 .
C11 C10 H10A 108.9 .
C9 C10 H10B 108.9 .
C11 C10 H10B 108.9 .
H10A C10 H10B 107.7 .
C4 C11 C10 115.7(6) .
C4 C11 H11A 108.4 .
C10 C11 H11A 108.4 .
C4 C11 H11B 108.4 .
C10 C11 H11B 108.4 .
H11A C11 H11B 107.4 .
N1 C12 C13 117.9(7) .
N1 C12 C17 121.2(9) .
C13 C12 C17 120.9(9) .
C14 C13 C12 117.6(7) .
C14 C13 Ir1 123.5(6) .
C12 C13 Ir1 118.8(6) .
C13 C14 C15 121.8(10) .
C13 C14 H14A 119.1 .
C15 C14 H14A 119.1 .
C14 C15 C16 119.0(11) .
C14 C15 H15A 120.5 .
C16 C15 H15A 120.5 .
C17 C16 C15 121.7(9) .
C17 C16 H16A 119.2 .
C15 C16 H16A 119.2 .
C16 C17 C12 118.9(10) .
C16 C17 C18 122.2(10) .
C12 C17 C18 118.9(11) .
C17 C18 C19 112.8(9) .
C17 C18 H18A 109.0 .
C19 C18 H18A 109.0 .
C17 C18 H18B 109.0 .
C19 C18 H18B 109.0 .
H18A C18 H18B 107.8 .
C20 C19 C18 108.4(10) .
C20 C19 H19A 110.0 .
C18 C19 H19A 110.0 .
C20 C19 H19B 110.0 .
C18 C19 H19B 110.0 .
H19A C19 H19B 108.4 .
C21 C20 C19 115.7(11) .
C21 C20 N1 107.0(10) .
C19 C20 N1 108.7(9) .
C21 C20 H20A 108.4 .
C19 C20 H20A 108.4 .
N1 C20 H20A 108.4 .
C20 C21 H21A 109.5 .
C20 C21 H21B 109.5 .
H21A C21 H21B 109.5 .
C20 C21 H21C 109.5 .
H21A C21 H21C 109.5 .
H21B C21 H21C 109.5 .
C31 C22 C23 123.4(9) .
C31 C22 O1 119.7(7) .
C23 C22 O1 116.8(8) .
C24 C23 C22 118.2(9) .
C24 C23 H23A 120.9 .
C22 C23 H23A 120.9 .
C23 C24 C25 122.8(8) .
C23 C24 H24A 118.6 .
C25 C24 H24A 118.6 .
C26 C25 C24 122.9(8) .
C26 C25 C30 119.8(10) .
C24 C25 C30 117.3(9) .
C27 C26 C25 122.2(9) .
C27 C26 H26A 118.9 .
C25 C26 H26A 118.9 .
C26 C27 C28 118.9(10) .
C26 C27 H27A 120.5 .
C28 C27 H27A 120.5 .
C29 C28 C27 120.5(11) .
C29 C28 H28A 119.8 .
C27 C28 H28A 119.8 .
C28 C29 C30 122.3(8) .
C28 C29 H29A 118.9 .
C30 C29 H29A 118.9 .
C29 C30 C31 122.7(7) .
C29 C30 C25 116.3(8) .
C31 C30 C25 121.0(8) .
C22 C31 C30 117.1(7) .
C22 C31 C32 120.6(8) .
C30 C31 C32 122.3(7) .
C41 C32 C33 116.6(6) .
C41 C32 C31 121.0(7) .
C33 C32 C31 122.4(7) .
C38 C33 C34 117.4(7) .
C38 C33 C32 120.3(7) .
C34 C33 C32 122.2(7) .
C35 C34 C33 120.0(7) .
C35 C34 H34A 120.0 .
C33 C34 H34A 120.0 .
C36 C35 C34 121.2(7) .
C36 C35 H35A 119.4 .
C34 C35 H35A 119.4 .
C37 C36 C35 120.1(8) .
C37 C36 H36A 119.9 .
C35 C36 H36A 119.9 .
C36 C37 C38 121.9(7) .
C36 C37 H37A 119.1 .
C38 C37 H37A 119.1 .
C37 C38 C39 121.9(6) .
C37 C38 C33 119.4(7) .
C39 C38 C33 118.7(7) .
C40 C39 C38 121.0(6) .
C40 C39 H39A 119.5 .
C38 C39 H39A 119.5 .
C39 C40 C41 118.2(7) .
C39 C40 H40A 120.9 .
C41 C40 H40A 120.9 .
C32 C41 C40 124.6(7) .
C32 C41 O2 120.2(6) .
C40 C41 O2 115.0(6) .
C3 C42 H42A 109.5 .
C3 C42 H42B 109.5 .
H42A C42 H42B 109.5 .
C3 C42 H42C 109.5 .
H42A C42 H42C 109.5 .
H42B C42 H42C 109.5 .
C44 C43 C48 116.6(11) .
C44 C43 H43A 121.7 .
C48 C43 H43A 121.7 .
C45 C44 C43 118.5(11) .
C45 C44 H44A 120.8 .
C43 C44 H44A 120.8 .
C46 C45 C44 126.5(13) .
C46 C45 H45A 116.7 .
C44 C45 H45A 116.7 .
C45 C46 C47 118.8(15) .
C45 C46 H46A 120.6 .
C47 C46 H46A 120.6 .
C46 C47 C48 123.3(13) .
C46 C47 H47A 118.3 .
C48 C47 H47A 118.3 .
C47 C48 C43 116.2(11) .
C47 C48 H48A 121.9 .
C43 C48 H48A 121.9 .
F2 Sb1 F6 92.7(4) .
F2 Sb1 F5 178.9(4) .
F6 Sb1 F5 88.4(3) .
F2 Sb1 F1 89.9(3) .
F6 Sb1 F1 92.4(3) .
F5 Sb1 F1 90.1(2) .
F2 Sb1 F3 91.5(4) .
F6 Sb1 F3 175.7(4) .
F5 Sb1 F3 87.4(3) .
F1 Sb1 F3 88.1(3) .
F2 Sb1 F4 89.7(3) .
F6 Sb1 F4 89.8(3) .
F5 Sb1 F4 90.3(3) .
F1 Sb1 F4 177.7(3) .
F3 Sb1 F4 89.7(3) .
Cl1 C1S Cl2 110.8(7) .
Cl3 C2S Cl4 121.1(16) .
Cl4 Cl4 C2S 159.7(15) 3_444
Cl5 C3S Cl6 97.6(12) .

loop_
_geom_bond_atom_site_label_1
_geom_bond_atom_site_label_2
_geom_bond_distance
_geom_bond_site_symmetry_2
Ir1 C13 2.095(7) .
Ir1 C2 2.219(7) .
Ir1 C4 2.228(6) .
Ir1 C5 2.235(7) .
Ir1 C1 2.266(7) .
Ir1 C3 2.267(7) .
Ir1 P1 2.268(2) .
Ir1 C8 2.335(7) .
Ir1 C9 2.356(7) .
N1 C12 1.411(12) .
N1 C20 1.542(13) .
N1 P1 1.629(8) .
O1 C22 1.427(11) .
O1 P1 1.610(5) .
O2 C41 1.416(9) .
O2 P1 1.604(5) .
C1 C2 1.410(12) .
C1 H1A 0.9900 .
C1 H1B 0.9900 .
C2 C3 1.409(12) .
C2 H2A 1.0000 .
C3 C42 1.467(12) .
C3 H3A 1.0000 .
C4 C5 1.409(10) .
C4 C11 1.518(10) .
C4 H4A 1.0000 .
C5 C6 1.488(11) .
C5 H5A 1.0000 .
C6 C7 1.513(11) .
C6 H6A 0.9900 .
C6 H6B 0.9900 .
C7 C8 1.530(11) .
C7 H7A 0.9900 .
C7 H7B 0.9900 .
C8 C9 1.361(11) .
C8 H8A 1.0000 .
C9 C10 1.511(11) .
C9 H9A 1.0000 .
C10 C11 1.551(11) .
C10 H10A 0.9900 .
C10 H10B 0.9900 .
C11 H11A 0.9900 .
C11 H11B 0.9900 .
C12 C13 1.409(12) .
C12 C17 1.412(12) .
C13 C14 1.379(12) .
C14 C15 1.389(12) .
C14 H14A 0.9500 .
C15 C16 1.390(17) .
C15 H15A 0.9500 .
C16 C17 1.351(17) .
C16 H16A 0.9500 .
C17 C18 1.540(17) .
C18 C19 1.68(2) .
C18 H18A 0.9900 .
C18 H18B 0.9900 .
C19 C20 1.476(14) .
C19 H19A 0.9900 .
C19 H19B 0.9900 .
C20 C21 1.477(15) .
C20 H20A 1.0000 .
C21 H21A 0.9800 .
C21 H21B 0.9800 .
C21 H21C 0.9800 .
C22 C31 1.364(11) .
C22 C23 1.422(11) .
C23 C24 1.348(14) .
C23 H23A 0.9500 .
C24 C25 1.410(15) .
C24 H24A 0.9500 .
C25 C26 1.408(14) .
C25 C30 1.431(10) .
C26 C27 1.352(15) .
C26 H26A 0.9500 .
C27 C28 1.413(14) .
C27 H27A 0.9500 .
C28 C29 1.366(12) .
C28 H28A 0.9500 .
C29 C30 1.420(13) .
C29 H29A 0.9500 .
C30 C31 1.426(12) .
C31 C32 1.485(9) .
C32 C41 1.354(10) .
C32 C33 1.430(11) .
C33 C38 1.429(9) .
C33 C34 1.430(11) .
C34 C35 1.389(11) .
C34 H34A 0.9500 .
C35 C36 1.382(11) .
C35 H35A 0.9500 .
C36 C37 1.346(11) .
C36 H36A 0.9500 .
C37 C38 1.404(10) .
C37 H37A 0.9500 .
C38 C39 1.408(10) .
C39 C40 1.371(11) .
C39 H39A 0.9500 .
C40 C41 1.409(9) .
C40 H40A 0.9500 .
C42 H42A 0.9800 .
C42 H42B 0.9800 .
C42 H42C 0.9800 .
C43 C44 1.418(17) .
C43 C48 1.462(17) .
C43 H43A 0.9500 .
C44 C45 1.343(16) .
C44 H44A 0.9500 .
C45 C46 1.279(16) .
C45 H45A 0.9500 .
C46 C47 1.325(19) .
C46 H46A 0.9500 .
C47 C48 1.407(19) .
C47 H47A 0.9500 .
C48 H48A 0.9500 .
Sb1 F2 1.839(7) .
Sb1 F6 1.845(6) .
Sb1 F5 1.861(5) .
Sb1 F1 1.870(5) .
Sb1 F3 1.880(6) .
Sb1 F4 1.881(6) .
C1S Cl1 1.753(17) .
C1S Cl2 1.803(15) .
C2S Cl3 1.664(18) .
C2S Cl4 1.754(18) .
Cl4 Cl4 1.565(13) 3_444
C3S Cl5 1.745(19) .
C3S Cl6 1.752(19) .
